data_4072357
loop_
_publ_author_name
'Wagler, J\"org'
'Hill, Anthony F.'

_publ_section_title
;
 Ring Opening of Organosilicon-Substituted Benzoxazolinone: A Convenient
 Route to Chelating Ureato and Carbamido Ligands
;
_journal_issue 24
_journal_name_full Organometallics
_journal_page_first 6579
_journal_paper_doi 10.1021/om800796z
_journal_volume 27
_journal_year 2008
_chemical_formula_moiety 'C13 H15 N3 O2 Si'
_chemical_formula_sum 'C13 H15 N3 O2 Si'
_chemical_formula_weight 273.37
_chemical_name_systematic
;
 ?
;
_space_group_IT_number 14
_symmetry_cell_setting monoclinic
_symmetry_space_group_name_Hall '-P 2ybc'
_symmetry_space_group_name_H-M 'P 1 21/c 1'
_atom_sites_solution_hydrogens geom
_atom_sites_solution_primary direct
_atom_sites_solution_secondary difmap
_audit_creation_method SHELXL-97
_cell_angle_alpha 90.00
_cell_angle_beta 98.5780(10)
_cell_angle_gamma 90.00
_cell_formula_units_Z 4
_cell_length_a 7.28920(10)
_cell_length_b 9.8847(2)
_cell_length_c 18.3983(4)
_cell_measurement_reflns_used 77763
_cell_measurement_temperature 100(2)
_cell_measurement_theta_max 36.319
_cell_measurement_theta_min 2.546
_cell_volume 1310.80(4)
_computing_structure_refinement 'SHELXL-97 (Sheldrick, 1997)'
_diffrn_ambient_temperature 100(2)
_diffrn_measured_fraction_theta_full 0.998
_diffrn_measured_fraction_theta_max 0.998
_diffrn_measurement_device_type 'Nonius Kappa CCD area detector'
_diffrn_measurement_method 'phi and omega scans'
_diffrn_radiation_monochromator graphite
_diffrn_radiation_source 'fine-focus sealed tube'
_diffrn_radiation_type MoK\a
_diffrn_radiation_wavelength 0.71073
_diffrn_reflns_av_R_equivalents 0.0541
_diffrn_reflns_av_sigmaI/netI 0.0270
_diffrn_reflns_limit_h_max 11
_diffrn_reflns_limit_h_min -11
_diffrn_reflns_limit_k_max 15
_diffrn_reflns_limit_k_min -15
_diffrn_reflns_limit_l_max 29
_diffrn_reflns_limit_l_min -29
_diffrn_reflns_number 44579
_diffrn_reflns_theta_full 35.00
_diffrn_reflns_theta_max 35.00
_diffrn_reflns_theta_min 2.83
_exptl_absorpt_coefficient_mu 0.181
_exptl_absorpt_correction_T_max 0.975
_exptl_absorpt_correction_T_min 0.891
_exptl_absorpt_correction_type multi-scan
_exptl_absorpt_process_details SORTAV
_exptl_crystal_colour colorless
_exptl_crystal_density_diffrn 1.385
_exptl_crystal_density_method 'not measured'
_exptl_crystal_description column
_exptl_crystal_F_000 576
_exptl_crystal_size_max 0.47
_exptl_crystal_size_mid 0.17
_exptl_crystal_size_min 0.16
_refine_diff_density_max 0.484
_refine_diff_density_min -0.274
_refine_diff_density_rms 0.054
_refine_ls_extinction_method none
_refine_ls_goodness_of_fit_ref 1.053
_refine_ls_hydrogen_treatment constr
_refine_ls_matrix_type full
_refine_ls_number_parameters 175
_refine_ls_number_reflns 5762
_refine_ls_number_restraints 0
_refine_ls_restrained_S_all 1.053
_refine_ls_R_factor_all 0.0481
_refine_ls_R_factor_gt 0.0352
_refine_ls_shift/su_max 0.001
_refine_ls_shift/su_mean 0.000
_refine_ls_structure_factor_coef Fsqd
_refine_ls_weighting_details 'calc w=1/[\s^2^(Fo^2^)+(0.0535P)^2^+0.2703P] where P=(Fo^2^+2Fc^2^)/3'
_refine_ls_weighting_scheme calc
_refine_ls_wR_factor_gt 0.0953
_refine_ls_wR_factor_ref 0.1011
_reflns_number_gt 4758
_reflns_number_total 5762
_reflns_threshold_expression >2sigma(I)
_cod_data_source_file om800796z_si_005.cif
_cod_data_source_block compd8b
_cod_original_sg_symbol_Hall -P2ybc
_cod_original_sg_symbol_H-M P21/c
_cod_database_code 4072357

loop_
_symmetry_equiv_pos_as_xyz
'x, y, z'
'-x, y+1/2, -z+1/2'
'-x, -y, -z'
'x, -y-1/2, z-1/2'

loop_
_atom_site_label
_atom_site_type_symbol
_atom_site_fract_x
_atom_site_fract_y
_atom_site_fract_z
_atom_site_U_iso_or_equiv
_atom_site_adp_type
_atom_site_occupancy
_atom_site_symmetry_multiplicity
_atom_site_calc_flag
_atom_site_refinement_flags
Si1 Si 0.75948(3) 0.22831(2) 0.408318(12) 0.01473(6) Uani 1 1 d .
O1 O 0.72989(10) -0.08421(7) 0.54449(4) 0.02273(13) Uani 1 1 d .
O2 O 0.80634(9) 0.15230(6) 0.32569(3) 0.01965(12) Uani 1 1 d .
N1 N 0.71545(10) 0.26825(7) 0.51304(4) 0.01713(13) Uani 1 1 d .
N2 N 0.67143(10) 0.18524(8) 0.62024(4) 0.01876(13) Uani 1 1 d .
N3 N 0.76986(9) 0.05605(7) 0.44635(4) 0.01482(12) Uani 1 1 d .
C1 C 0.68198(12) 0.37421(9) 0.55731(5) 0.02177(16) Uani 1 1 d .
H1 H 0.6787 0.4671 0.5439 0.026 Uiso 1 1 calc R
C2 C 0.65416(12) 0.32348(10) 0.62399(5) 0.02263(17) Uani 1 1 d .
H2 H 0.6279 0.3742 0.6651 0.027 Uiso 1 1 calc R
C3 C 0.65512(13) 0.09035(11) 0.68024(5) 0.02423(18) Uani 1 1 d .
H3A H 0.5274 0.0910 0.6909 0.036 Uiso 1 1 calc R
H3B H 0.7399 0.1177 0.7242 0.036 Uiso 1 1 calc R
H3C H 0.6872 -0.0010 0.6656 0.036 Uiso 1 1 calc R
C4 C 0.70781(11) 0.15655(8) 0.55233(4) 0.01599(13) Uani 1 1 d .
C5 C 0.73720(10) 0.02728(8) 0.51579(4) 0.01580(13) Uani 1 1 d .
C6 C 0.80422(10) -0.04395(8) 0.39543(4) 0.01451(13) Uani 1 1 d .
C7 C 0.81466(12) -0.18391(9) 0.40347(5) 0.01878(15) Uani 1 1 d .
H7 H 0.7987 -0.2254 0.4487 0.023 Uiso 1 1 calc R
C8 C 0.84919(13) -0.26231(9) 0.34347(5) 0.02158(16) Uani 1 1 d .
H8 H 0.8565 -0.3579 0.3482 0.026 Uiso 1 1 calc R
C9 C 0.87284(12) -0.20230(9) 0.27735(5) 0.02118(16) Uani 1 1 d .
H9 H 0.8972 -0.2570 0.2374 0.025 Uiso 1 1 calc R
C10 C 0.86101(11) -0.06178(9) 0.26905(5) 0.01874(15) Uani 1 1 d .
H10 H 0.8769 -0.0207 0.2237 0.022 Uiso 1 1 calc R
C11 C 0.82567(10) 0.01690(8) 0.32796(4) 0.01543(13) Uani 1 1 d .
C12 C 0.96168(12) 0.34596(9) 0.41689(5) 0.02079(16) Uani 1 1 d .
H12A H 1.0765 0.2948 0.4315 0.031 Uiso 1 1 calc R
H12B H 0.9487 0.4146 0.4542 0.031 Uiso 1 1 calc R
H12C H 0.9661 0.3902 0.3695 0.031 Uiso 1 1 calc R
C13 C 0.52966(12) 0.30426(10) 0.37219(5) 0.02250(17) Uani 1 1 d .
H13A H 0.5108 0.3018 0.3183 0.034 Uiso 1 1 calc R
H13B H 0.5263 0.3983 0.3888 0.034 Uiso 1 1 calc R
H13C H 0.4312 0.2526 0.3904 0.034 Uiso 1 1 calc R

loop_
_atom_site_aniso_label
_atom_site_aniso_U_11
_atom_site_aniso_U_22
_atom_site_aniso_U_33
_atom_site_aniso_U_23
_atom_site_aniso_U_13
_atom_site_aniso_U_12
Si1 0.01492(10) 0.01428(10) 0.01566(10) 0.00150(7) 0.00445(7) 0.00052(7)
O1 0.0299(3) 0.0195(3) 0.0204(3) 0.0053(2) 0.0089(2) 0.0004(2)
O2 0.0271(3) 0.0162(3) 0.0172(3) 0.0017(2) 0.0085(2) 0.0013(2)
N1 0.0168(3) 0.0171(3) 0.0182(3) -0.0015(2) 0.0051(2) -0.0005(2)
N2 0.0162(3) 0.0255(3) 0.0153(3) -0.0026(2) 0.0044(2) -0.0026(2)
N3 0.0156(3) 0.0150(3) 0.0144(3) 0.0005(2) 0.0039(2) 0.0001(2)
C1 0.0213(4) 0.0199(4) 0.0254(4) -0.0061(3) 0.0077(3) -0.0012(3)
C2 0.0201(4) 0.0269(4) 0.0219(4) -0.0081(3) 0.0066(3) -0.0029(3)
C3 0.0222(4) 0.0364(5) 0.0148(3) 0.0020(3) 0.0047(3) -0.0035(3)
C4 0.0141(3) 0.0199(3) 0.0144(3) -0.0009(3) 0.0033(2) -0.0010(2)
C5 0.0141(3) 0.0184(3) 0.0153(3) 0.0010(3) 0.0036(2) -0.0004(2)
C6 0.0125(3) 0.0155(3) 0.0155(3) -0.0005(2) 0.0019(2) 0.0006(2)
C7 0.0193(3) 0.0169(3) 0.0198(3) 0.0006(3) 0.0018(3) 0.0009(3)
C8 0.0224(4) 0.0172(4) 0.0246(4) -0.0027(3) 0.0017(3) 0.0025(3)
C9 0.0189(3) 0.0233(4) 0.0212(4) -0.0057(3) 0.0025(3) 0.0034(3)
C10 0.0167(3) 0.0236(4) 0.0164(3) -0.0021(3) 0.0043(3) 0.0021(3)
C11 0.0135(3) 0.0170(3) 0.0161(3) 0.0000(2) 0.0031(2) 0.0003(2)
C12 0.0210(4) 0.0196(4) 0.0230(4) 0.0009(3) 0.0071(3) -0.0038(3)
C13 0.0190(4) 0.0274(4) 0.0217(4) 0.0053(3) 0.0050(3) 0.0058(3)

loop_
_atom_type_symbol
_atom_type_description
_atom_type_scat_dispersion_real
_atom_type_scat_dispersion_imag
_atom_type_scat_source
C C 0.0033 0.0016 'International Tables Vol C Tables 4.2.6.8 and 6.1.1.4'
H H 0.0000 0.0000 'International Tables Vol C Tables 4.2.6.8 and 6.1.1.4'
N N 0.0061 0.0033 'International Tables Vol C Tables 4.2.6.8 and 6.1.1.4'
O O 0.0106 0.0060 'International Tables Vol C Tables 4.2.6.8 and 6.1.1.4'
Si Si 0.0817 0.0704 'International Tables Vol C Tables 4.2.6.8 and 6.1.1.4'

loop_
_geom_angle_atom_site_label_1
_geom_angle_atom_site_label_2
_geom_angle_atom_site_label_3
_geom_angle
O2 Si1 N3 86.08(3)
O2 Si1 C13 98.20(4)
N3 Si1 C13 119.49(4)
O2 Si1 C12 94.92(4)
N3 Si1 C12 123.92(4)
C13 Si1 C12 115.82(4)
O2 Si1 N1 165.82(3)
N3 Si1 N1 79.80(3)
C13 Si1 N1 89.95(4)
C12 Si1 N1 91.90(4)
C11 O2 Si1 115.30(5)
C4 N1 C1 106.67(7)
C4 N1 Si1 112.30(6)
C1 N1 Si1 140.95(6)
C4 N2 C2 106.76(7)
C4 N2 C3 127.83(8)
C2 N2 C3 125.41(8)
C5 N3 C6 123.32(7)
C5 N3 Si1 123.14(6)
C6 N3 Si1 113.44(5)
C2 C1 N1 108.42(8)
C2 C1 H1 125.8
N1 C1 H1 125.8
C1 C2 N2 106.99(8)
C1 C2 H2 126.5
N2 C2 H2 126.5
N2 C3 H3A 109.5
N2 C3 H3B 109.5
H3A C3 H3B 109.5
N2 C3 H3C 109.5
H3A C3 H3C 109.5
H3B C3 H3C 109.5
N1 C4 N2 111.16(8)
N1 C4 C5 116.90(7)
N2 C4 C5 131.93(8)
O1 C5 N3 127.98(8)
O1 C5 C4 124.32(7)
N3 C5 C4 107.69(7)
C7 C6 C11 120.42(7)
C7 C6 N3 129.68(7)
C11 C6 N3 109.89(7)
C6 C7 C8 118.62(8)
C6 C7 H7 120.7
C8 C7 H7 120.7
C9 C8 C7 120.97(8)
C9 C8 H8 119.5
C7 C8 H8 119.5
C8 C9 C10 120.45(8)
C8 C9 H9 119.8
C10 C9 H9 119.8
C11 C10 C9 119.11(8)
C11 C10 H10 120.4
C9 C10 H10 120.4
O2 C11 C10 124.30(7)
O2 C11 C6 115.28(7)
C10 C11 C6 120.42(8)
Si1 C12 H12A 109.5
Si1 C12 H12B 109.5
H12A C12 H12B 109.5
Si1 C12 H12C 109.5
H12A C12 H12C 109.5
H12B C12 H12C 109.5
Si1 C13 H13A 109.5
Si1 C13 H13B 109.5
H13A C13 H13B 109.5
Si1 C13 H13C 109.5
H13A C13 H13C 109.5
H13B C13 H13C 109.5

loop_
_geom_bond_atom_site_label_1
_geom_bond_atom_site_label_2
_geom_bond_distance
Si1 O2 1.7739(6)
Si1 N3 1.8382(7)
Si1 C13 1.8654(9)
Si1 C12 1.8655(9)
Si1 N1 2.0386(7)
O1 C5 1.2266(10)
O2 C11 1.3458(10)
N1 C4 1.3254(11)
N1 C1 1.3707(11)
N2 C4 1.3455(10)
N2 C2 1.3749(13)
N2 C3 1.4669(12)
N3 C5 1.3640(10)
N3 C6 1.4098(10)
C1 C2 1.3682(13)
C1 H1 0.9500
C2 H2 0.9500
C3 H3A 0.9800
C3 H3B 0.9800
C3 H3C 0.9800
C4 C5 1.4744(12)
C6 C7 1.3922(11)
C6 C11 1.4089(11)
C7 C8 1.4019(12)
C7 H7 0.9500
C8 C9 1.3870(13)
C8 H8 0.9500
C9 C10 1.3986(13)
C9 H9 0.9500
C10 C11 1.3889(11)
C10 H10 0.9500
C12 H12A 0.9800
C12 H12B 0.9800
C12 H12C 0.9800
C13 H13A 0.9800
C13 H13B 0.9800
C13 H13C 0.9800

loop_
_geom_torsion_atom_site_label_1
_geom_torsion_atom_site_label_2
_geom_torsion_atom_site_label_3
_geom_torsion_atom_site_label_4
_geom_torsion
N3 Si1 O2 C11 0.19(6)
C13 Si1 O2 C11 -119.06(6)
C12 Si1 O2 C11 123.94(6)
N1 Si1 O2 C11 5.48(16)
O2 Si1 N1 C4 -8.29(16)
N3 Si1 N1 C4 -2.93(6)
C13 Si1 N1 C4 117.09(6)
C12 Si1 N1 C4 -127.08(6)
O2 Si1 N1 C1 175.69(12)
N3 Si1 N1 C1 -178.95(10)
C13 Si1 N1 C1 -58.93(10)
C12 Si1 N1 C1 56.90(10)
O2 Si1 N3 C5 -177.38(7)
C13 Si1 N3 C5 -80.18(7)
C12 Si1 N3 C5 89.32(7)
N1 Si1 N3 C5 3.93(6)
O2 Si1 N3 C6 -0.83(6)
C13 Si1 N3 C6 96.38(6)
C12 Si1 N3 C6 -94.13(6)
N1 Si1 N3 C6 -179.51(6)
C4 N1 C1 C2 0.01(10)
Si1 N1 C1 C2 176.17(7)
N1 C1 C2 N2 0.17(10)
C4 N2 C2 C1 -0.28(10)
C3 N2 C2 C1 178.93(8)
C1 N1 C4 N2 -0.19(9)
Si1 N1 C4 N2 -177.58(5)
C1 N1 C4 C5 179.19(7)
Si1 N1 C4 C5 1.80(9)
C2 N2 C4 N1 0.30(9)
C3 N2 C4 N1 -178.89(7)
C2 N2 C4 C5 -178.96(8)
C3 N2 C4 C5 1.85(14)
C6 N3 C5 O1 -0.97(13)
Si1 N3 C5 O1 175.25(7)
C6 N3 C5 C4 179.94(7)
Si1 N3 C5 C4 -3.84(9)
N1 C4 C5 O1 -178.21(8)
N2 C4 C5 O1 1.01(14)
N1 C4 C5 N3 0.92(10)
N2 C4 C5 N3 -179.86(8)
C5 N3 C6 C7 -0.90(13)
Si1 N3 C6 C7 -177.45(7)
C5 N3 C6 C11 177.79(7)
Si1 N3 C6 C11 1.24(8)
C11 C6 C7 C8 0.80(12)
N3 C6 C7 C8 179.38(8)
C6 C7 C8 C9 0.08(13)
C7 C8 C9 C10 -0.56(13)
C8 C9 C10 C11 0.14(12)
Si1 O2 C11 C10 179.40(6)
Si1 O2 C11 C6 0.50(9)
C9 C10 C11 O2 -178.10(8)
C9 C10 C11 C6 0.75(12)
C7 C6 C11 O2 177.72(7)
N3 C6 C11 O2 -1.12(9)
C7 C6 C11 C10 -1.23(11)
N3 C6 C11 C10 179.93(7)
